data_7208859
loop_
_publ_author_name
'Hou, Gui-Ge'
'Zhao, Hui-Juan'
'Sun, Ju-Feng'
'Lin, Dong'
'Dai, Xian-Ping'
'Han, Jing-Tian'
'Zhao, Hui'

_publ_section_title
;
 Synthesis, structure and luminescence of Co-crystals with hexagonal
 channels: arranging disposition and \p--\p interactions
;
_journal_issue 3
_journal_name_full CrystEngComm
_journal_page_first 577
_journal_paper_doi 10.1039/c2ce25759a
_journal_volume 15
_journal_year 2013
_chemical_formula_sum 'C12 H10 N3 O'
_chemical_formula_weight 212.23
_chemical_name_systematic
;
?
;
_space_group_IT_number 15
_symmetry_cell_setting monoclinic
_symmetry_space_group_name_Hall '-C 2yc'
_symmetry_space_group_name_H-M 'C 1 2/c 1'
_atom_sites_solution_hydrogens geom
_atom_sites_solution_primary direct
_atom_sites_solution_secondary difmap
_audit_creation_method SHELXL-97
_cell_angle_alpha 90.00
_cell_angle_beta 101.089(3)
_cell_angle_gamma 90.00
_cell_formula_units_Z 8
_cell_length_a 9.865(2)
_cell_length_b 15.655(4)
_cell_length_c 14.016(3)
_cell_measurement_reflns_used 1186
_cell_measurement_temperature 298(2)
_cell_measurement_theta_max 22.199
_cell_measurement_theta_min 2.473
_cell_volume 2124.2(8)
_computing_cell_refinement 'Bruker SMART'
_computing_data_collection 'Bruker SMART'
_computing_data_reduction 'Bruker SAINT'
_computing_molecular_graphics 'Bruker SHELXTL'
_computing_publication_material 'Bruker SHELXTL'
_computing_structure_refinement 'SHELXL-97 (Sheldrick, 2008)'
_computing_structure_solution 'SHELXS-97 (Sheldrick, 2008)'
_diffrn_ambient_temperature 298(2)
_diffrn_measured_fraction_theta_full 0.998
_diffrn_measured_fraction_theta_max 0.998
_diffrn_measurement_device_type 'smart APEX'
_diffrn_measurement_method 'phi and omega scans'
_diffrn_radiation_monochromator graphite
_diffrn_radiation_source 'fine-focus sealed tube'
_diffrn_radiation_type MoK\a
_diffrn_radiation_wavelength 0.71073
_diffrn_reflns_av_R_equivalents 0.0229
_diffrn_reflns_av_sigmaI/netI 0.0291
_diffrn_reflns_limit_h_max 11
_diffrn_reflns_limit_h_min -11
_diffrn_reflns_limit_k_max 14
_diffrn_reflns_limit_k_min -18
_diffrn_reflns_limit_l_max 16
_diffrn_reflns_limit_l_min -16
_diffrn_reflns_number 5471
_diffrn_reflns_theta_full 25.50
_diffrn_reflns_theta_max 25.50
_diffrn_reflns_theta_min 2.47
_exptl_absorpt_coefficient_mu 0.089
_exptl_absorpt_correction_type none
_exptl_crystal_colour colourless
_exptl_crystal_density_diffrn 1.327
_exptl_crystal_density_method 'not measured'
_exptl_crystal_description block
_exptl_crystal_F_000 888
_exptl_crystal_size_max 0.26
_exptl_crystal_size_mid 0.24
_exptl_crystal_size_min 0.18
_refine_diff_density_max 0.135
_refine_diff_density_min -0.211
_refine_diff_density_rms 0.034
_refine_ls_extinction_method none
_refine_ls_goodness_of_fit_ref 1.069
_refine_ls_hydrogen_treatment constr
_refine_ls_matrix_type full
_refine_ls_number_parameters 147
_refine_ls_number_reflns 1982
_refine_ls_number_restraints 0
_refine_ls_restrained_S_all 1.069
_refine_ls_R_factor_all 0.0850
_refine_ls_R_factor_gt 0.0594
_refine_ls_shift/su_max 0.000
_refine_ls_shift/su_mean 0.000
_refine_ls_structure_factor_coef Fsqd
_refine_ls_weighting_details 'calc w=1/[\s^2^(Fo^2^)+(0.0657P)^2^+0.8537P] where P=(Fo^2^+2Fc^2^)/3'
_refine_ls_weighting_scheme calc
_refine_ls_wR_factor_gt 0.1398
_refine_ls_wR_factor_ref 0.1542
_reflns_number_gt 1397
_reflns_number_total 1982
_reflns_threshold_expression >2sigma(I)
_cod_data_source_file c2ce25759a.txt
_cod_data_source_block 1
_cod_depositor_comments
;
The following automatic conversions were performed:

'_symmetry_cell_setting' value 'Monoclinic' changed to 'monoclinic'
according to /home/saulius/struct/CIF-dictionaries/cif_core.dic
dictionary named 'cif_core.dic' version 2.4.2 from 2011-04-26.

Automatic conversion script
Id: cif_fix_values 1891 2012-01-12 08:04:46Z andrius 
;
_cod_original_cell_volume 2124.3(8)
_cod_original_sg_symbol_H-M C2/c
_cod_database_code 7208859

loop_
_symmetry_equiv_pos_as_xyz
'x, y, z'
'-x, y, -z+1/2'
'x+1/2, y+1/2, z'
'-x+1/2, y+1/2, -z+1/2'
'-x, -y, -z'
'x, -y, z-1/2'
'-x+1/2, -y+1/2, -z'
'x+1/2, -y+1/2, z-1/2'

loop_
_atom_site_label
_atom_site_type_symbol
_atom_site_fract_x
_atom_site_fract_y
_atom_site_fract_z
_atom_site_U_iso_or_equiv
_atom_site_adp_type
_atom_site_occupancy
_atom_site_symmetry_multiplicity
_atom_site_calc_flag
_atom_site_refinement_flags
C1 C 0.5111(3) 0.53461(17) 0.11907(19) 0.0730(7) Uani 1 1 d .
H1 H 0.5904 0.5022 0.1202 0.088 Uiso 1 1 calc R
C2 C 0.5236(2) 0.62202(16) 0.12066(18) 0.0622(7) Uani 1 1 d .
H2 H 0.6096 0.6472 0.1229 0.075 Uiso 1 1 calc R
C3 C 0.4085(2) 0.67245(15) 0.11893(14) 0.0488(5) Uani 1 1 d .
C4 C 0.2863(2) 0.62988(17) 0.1183(2) 0.0727(8) Uani 1 1 d .
H4 H 0.2056 0.6604 0.1189 0.087 Uiso 1 1 calc R
C5 C 0.2839(3) 0.54236(19) 0.1166(2) 0.0880(9) Uani 1 1 d .
H5 H 0.1997 0.5154 0.1158 0.106 Uiso 1 1 calc R
C6 C 0.5105(2) 0.81004(15) 0.07628(18) 0.0610(6) Uani 1 1 d .
H6 H 0.5763 0.7784 0.0521 0.073 Uiso 1 1 calc R
C7 C 0.4146(2) 0.76669(15) 0.11742(15) 0.0507(6) Uani 1 1 d .
C8 C 0.3244(3) 0.81794(18) 0.1549(2) 0.0791(8) Uani 1 1 d .
H8 H 0.2591 0.7920 0.1851 0.095 Uiso 1 1 calc R
C9 C 0.4216(3) 0.93610(19) 0.1062(2) 0.0886(9) Uani 1 1 d .
H9 H 0.4231 0.9953 0.1011 0.106 Uiso 1 1 calc R
C10 C 0.5000 0.32081(19) 0.2500 0.0522(8) Uani 1 2 d S
H10 H 0.5000 0.3802 0.2500 0.063 Uiso 1 2 calc SR
C11 C 0.4297(2) 0.27721(14) 0.17038(17) 0.0538(6) Uani 1 1 d .
C12 C 0.4287(3) 0.18894(15) 0.17016(19) 0.0662(7) Uani 1 1 d .
H12 H 0.3807 0.1588 0.1171 0.079 Uiso 1 1 calc R
C13 C 0.5000 0.1469(2) 0.2500 0.0756(11) Uani 1 2 d S
H13 H 0.5000 0.0875 0.2500 0.091 Uiso 1 2 calc SR
N1 N 0.3931(3) 0.49379(14) 0.11610(16) 0.0764(7) Uani 1 1 d .
N2 N 0.5142(2) 0.89454(14) 0.06925(18) 0.0811(7) Uani 1 1 d .
N3 N 0.3260(3) 0.90357(16) 0.1500(2) 0.0988(8) Uani 1 1 d .
O2 O 0.3601(2) 0.31882(11) 0.09090(12) 0.0748(6) Uani 1 1 d .
H2A H 0.3669 0.3705 0.0999 0.112 Uiso 1 1 calc R

loop_
_atom_site_aniso_label
_atom_site_aniso_U_11
_atom_site_aniso_U_22
_atom_site_aniso_U_33
_atom_site_aniso_U_23
_atom_site_aniso_U_13
_atom_site_aniso_U_12
C1 0.0764(18) 0.0619(17) 0.0843(18) 0.0091(14) 0.0248(14) 0.0157(15)
C2 0.0542(14) 0.0583(15) 0.0775(17) 0.0062(12) 0.0208(12) 0.0016(12)
C3 0.0466(12) 0.0535(13) 0.0463(12) 0.0069(10) 0.0089(9) -0.0005(10)
C4 0.0498(14) 0.0657(17) 0.102(2) 0.0214(15) 0.0135(13) 0.0013(12)
C5 0.0678(17) 0.0667(19) 0.123(3) 0.0299(17) 0.0012(16) -0.0149(15)
C6 0.0585(14) 0.0495(14) 0.0776(16) -0.0056(12) 0.0198(12) -0.0045(11)
C7 0.0500(12) 0.0529(13) 0.0494(12) -0.0019(10) 0.0101(10) -0.0005(11)
C8 0.0801(18) 0.0720(19) 0.095(2) 0.0001(15) 0.0417(16) 0.0100(15)
C9 0.108(2) 0.0470(16) 0.112(2) -0.0136(16) 0.024(2) -0.0072(17)
C10 0.0604(19) 0.0322(15) 0.068(2) 0.000 0.0221(16) 0.000
C11 0.0579(13) 0.0430(13) 0.0660(14) -0.0010(11) 0.0256(11) -0.0010(11)
C12 0.0888(18) 0.0436(14) 0.0740(16) -0.0104(12) 0.0355(14) -0.0141(13)
C13 0.120(3) 0.0314(17) 0.088(3) 0.000 0.053(3) 0.000
N1 0.0878(17) 0.0527(13) 0.0841(16) 0.0171(11) 0.0053(13) -0.0044(12)
N2 0.0847(16) 0.0485(13) 0.1121(19) -0.0093(12) 0.0241(14) -0.0108(12)
N3 0.118(2) 0.0668(17) 0.122(2) -0.0138(15) 0.0471(18) 0.0201(15)
O2 0.0925(13) 0.0540(10) 0.0726(11) -0.0063(9) 0.0030(10) -0.0020(10)

loop_
_atom_type_symbol
_atom_type_description
_atom_type_scat_dispersion_real
_atom_type_scat_dispersion_imag
_atom_type_scat_source
C C 0.0033 0.0016 'International Tables Vol C Tables 4.2.6.8 and 6.1.1.4'
H H 0.0000 0.0000 'International Tables Vol C Tables 4.2.6.8 and 6.1.1.4'
N N 0.0061 0.0033 'International Tables Vol C Tables 4.2.6.8 and 6.1.1.4'
O O 0.0106 0.0060 'International Tables Vol C Tables 4.2.6.8 and 6.1.1.4'

loop_
_geom_angle_atom_site_label_1
_geom_angle_atom_site_label_2
_geom_angle_atom_site_label_3
_geom_angle
_geom_angle_site_symmetry_1
_geom_angle_site_symmetry_3
N1 C1 C2 123.9(2) . .
N1 C1 H1 118.0 . .
C2 C1 H1 118.0 . .
C1 C2 C3 119.9(2) . .
C1 C2 H2 120.1 . .
C3 C2 H2 120.1 . .
C4 C3 C2 116.1(2) . .
C4 C3 C7 121.5(2) . .
C2 C3 C7 122.4(2) . .
C5 C4 C3 119.8(3) . .
C5 C4 H4 120.1 . .
C3 C4 H4 120.1 . .
N1 C5 C4 124.4(3) . .
N1 C5 H5 117.8 . .
C4 C5 H5 117.8 . .
N2 C6 C7 123.5(2) . .
N2 C6 H6 118.2 . .
C7 C6 H6 118.2 . .
C8 C7 C6 114.8(2) . .
C8 C7 C3 123.1(2) . .
C6 C7 C3 122.1(2) . .
N3 C8 C7 123.3(3) . .
N3 C8 H8 118.4 . .
C7 C8 H8 118.4 . .
N2 C9 N3 127.4(3) . .
N2 C9 H9 116.3 . .
N3 C9 H9 116.3 . .
C11 C10 C11 120.5(3) . 2_655
C11 C10 H10 119.7 . .
C11 C10 H10 119.7 2_655 .
O2 C11 C10 121.6(2) . .
O2 C11 C12 118.4(2) . .
C10 C11 C12 120.0(2) . .
C13 C12 C11 118.5(3) . .
C13 C12 H12 120.8 . .
C11 C12 H12 120.8 . .
C12 C13 C12 122.6(3) 2_655 .
C12 C13 H13 118.7 2_655 .
C12 C13 H13 118.7 . .
C5 N1 C1 115.9(2) . .
C9 N2 C6 115.8(2) . .
C9 N3 C8 115.1(2) . .
C11 O2 H2A 109.5 . .

loop_
_geom_bond_atom_site_label_1
_geom_bond_atom_site_label_2
_geom_bond_distance
_geom_bond_site_symmetry_2
C1 N1 1.322(3) .
C1 C2 1.374(3) .
C1 H1 0.9300 .
C2 C3 1.380(3) .
C2 H2 0.9300 .
C3 C4 1.376(3) .
C3 C7 1.477(3) .
C4 C5 1.371(4) .
C4 H4 0.9300 .
C5 N1 1.319(3) .
C5 H5 0.9300 .
C6 N2 1.328(3) .
C6 C7 1.378(3) .
C6 H6 0.9300 .
C7 C8 1.375(3) .
C8 N3 1.342(3) .
C8 H8 0.9300 .
C9 N2 1.307(4) .
C9 N3 1.322(4) .
C9 H9 0.9300 .
C10 C11 1.377(3) .
C10 C11 1.377(3) 2_655
C10 H10 0.9300 .
C11 O2 1.357(3) .
C11 C12 1.382(3) .
C12 C13 1.371(3) .
C12 H12 0.9300 .
C13 C12 1.371(3) 2_655
C13 H13 0.9300 .
O2 H2A 0.8200 .

loop_
_geom_hbond_atom_site_label_D
_geom_hbond_atom_site_label_H
_geom_hbond_atom_site_label_A
_geom_hbond_distance_DH
_geom_hbond_distance_HA
_geom_hbond_distance_DA
_geom_hbond_angle_DHA
O2 H2A N1 0.82 1.95 2.773(3) 176.1

loop_
_geom_torsion_atom_site_label_1
_geom_torsion_atom_site_label_2
_geom_torsion_atom_site_label_3
_geom_torsion_atom_site_label_4
_geom_torsion
_geom_torsion_site_symmetry_1
_geom_torsion_site_symmetry_4
N1 C1 C2 C3 -0.1(4) . .
C1 C2 C3 C4 1.7(3) . .
C1 C2 C3 C7 -178.1(2) . .
C2 C3 C4 C5 -1.8(4) . .
C7 C3 C4 C5 178.0(2) . .
C3 C4 C5 N1 0.4(5) . .
N2 C6 C7 C8 -2.5(4) . .
N2 C6 C7 C3 176.4(2) . .
C4 C3 C7 C8 28.1(3) . .
C2 C3 C7 C8 -152.2(2) . .
C4 C3 C7 C6 -150.6(2) . .
C2 C3 C7 C6 29.1(3) . .
C6 C7 C8 N3 1.7(4) . .
C3 C7 C8 N3 -177.1(3) . .
C11 C10 C11 O2 -179.7(2) 2_655 .
C11 C10 C11 C12 0.34(16) 2_655 .
O2 C11 C12 C13 179.38(17) . .
C10 C11 C12 C13 -0.7(3) . .
C11 C12 C13 C12 0.33(15) . 2_655
C4 C5 N1 C1 1.2(4) . .
C2 C1 N1 C5 -1.3(4) . .
N3 C9 N2 C6 0.5(5) . .
C7 C6 N2 C9 1.5(4) . .
N2 C9 N3 C8 -1.2(5) . .
C7 C8 N3 C9 0.0(5) . .
